data_4062151
_journal_name_full Organometallics
_journal_year 2003
_chemical_formula_sum 'C24 H21 Br2 N2 Ni P'
_chemical_formula_weight 586.93
_space_group_IT_number 14
_symmetry_cell_setting monoclinic
_symmetry_space_group_name_Hall '-P 2ybc'
_symmetry_space_group_name_H-M 'P 1 21/c 1'
_cell_angle_alpha 90.00
_cell_angle_beta 101.227(10)
_cell_angle_gamma 90.00
_cell_formula_units_Z 4
_cell_length_a 9.272(6)
_cell_length_b 13.665(8)
_cell_length_c 19.814(12)
_cell_measurement_temperature 293(2)
_cell_volume 2462(3)
_diffrn_ambient_temperature 293(2)
_exptl_crystal_density_diffrn 1.583
_cod_original_sg_symbol_H-M 'P 21/c'
_cod_database_code 4062151

loop_
_symmetry_equiv_pos_as_xyz
'x, y, z'
'-x, y+1/2, -z+1/2'
'-x, -y, -z'
'x, -y-1/2, z-1/2'

loop_
_atom_site_label
_atom_site_type_symbol
_atom_site_fract_x
_atom_site_fract_y
_atom_site_fract_z
_atom_site_U_iso_or_equiv
_atom_site_adp_type
_atom_site_occupancy
_atom_site_symmetry_multiplicity
_atom_site_calc_flag
_atom_site_refinement_flags
_atom_site_disorder_assembly
_atom_site_disorder_group
Ni1 Ni 0.33830(8) 0.98344(5) 0.32543(3) 0.0523(2) Uani 1 1 d . . .
Br1 Br 0.21254(9) 1.05184(6) 0.40836(3) 0.0885(3) Uani 1 1 d . . .
Br2 Br 0.36324(8) 0.81259(5) 0.34127(4) 0.0808(3) Uani 1 1 d . . .
P1 P 0.22734(15) 1.02173(11) 0.16149(7) 0.0483(3) Uani 1 1 d . . .
N1 N 0.3399(5) 1.0395(3) 0.2336(2) 0.0500(10) Uani 1 1 d . . .
N2 N 0.5353(5) 1.0439(3) 0.3497(2) 0.0612(12) Uani 1 1 d . . .
C1 C 0.4727(6) 1.0967(5) 0.2312(3) 0.0649(16) Uani 1 1 d . . .
H1A H 0.4455 1.1641 0.2197 0.078 Uiso 1 1 calc R . .
H1B H 0.5200 1.0708 0.1954 0.078 Uiso 1 1 calc R . .
C2 C 0.5795(6) 1.0935(4) 0.2995(3) 0.0570(14) Uani 1 1 d . . .
C3 C 0.7155(7) 1.1402(5) 0.3095(4) 0.0792(19) Uani 1 1 d . . .
H3A H 0.7445 1.1753 0.2742 0.095 Uiso 1 1 calc R . .
C4 C 0.8067(8) 1.1331(5) 0.3739(5) 0.093(3) Uani 1 1 d . . .
H4A H 0.8989 1.1626 0.3819 0.111 Uiso 1 1 calc R . .
C5 C 0.7612(9) 1.0827(5) 0.4258(5) 0.100(3) Uani 1 1 d . . .
H5A H 0.8210 1.0780 0.4692 0.120 Uiso 1 1 calc R . .
C6 C 0.6257(8) 1.0396(5) 0.4123(4) 0.087(2) Uani 1 1 d . . .
H6A H 0.5941 1.0058 0.4475 0.105 Uiso 1 1 calc R . .
C7 C 0.3095(6) 0.9469(5) 0.1028(3) 0.0622(16) Uani 1 1 d . . .
C8 C 0.2695(9) 0.9547(7) 0.0317(4) 0.096(2) Uani 1 1 d . . .
H8A H 0.2036 1.0027 0.0119 0.116 Uiso 1 1 calc R . .
C9 C 0.3301(11) 0.8888(8) -0.0104(4) 0.117(3) Uani 1 1 d . . .
H9A H 0.3034 0.8925 -0.0580 0.141 Uiso 1 1 calc R . .
C10 C 0.4293(10) 0.8187(7) 0.0201(5) 0.105(3) Uani 1 1 d . . .
H10A H 0.4701 0.7756 -0.0073 0.126 Uiso 1 1 calc R . .
C11 C 0.4672(9) 0.8126(6) 0.0890(5) 0.093(2) Uani 1 1 d . . .
H11A H 0.5339 0.7649 0.1086 0.112 Uiso 1 1 calc R . .
C12 C 0.4088(7) 0.8758(5) 0.1313(4) 0.0721(17) Uani 1 1 d . . .
H12A H 0.4364 0.8704 0.1788 0.087 Uiso 1 1 calc R . .
C13 C 0.1666(6) 1.1340(4) 0.1176(3) 0.0521(13) Uani 1 1 d . . .
C14 C 0.2617(7) 1.1862(6) 0.0844(4) 0.084(2) Uani 1 1 d . . .
H14A H 0.3528 1.1598 0.0816 0.100 Uiso 1 1 calc R . .
C15 C 0.2222(8) 1.2769(6) 0.0556(4) 0.097(3) Uani 1 1 d . . .
H15A H 0.2872 1.3110 0.0340 0.116 Uiso 1 1 calc R . .
C16 C 0.0898(8) 1.3165(5) 0.0587(4) 0.088(2) Uani 1 1 d . . .
H16A H 0.0631 1.3766 0.0380 0.106 Uiso 1 1 calc R . .
C17 C -0.0053(8) 1.2682(5) 0.0923(4) 0.087(2) Uani 1 1 d . . .
H17A H -0.0951 1.2963 0.0956 0.104 Uiso 1 1 calc R . .
C18 C 0.0335(7) 1.1774(5) 0.1213(3) 0.0709(17) Uani 1 1 d . . .
H18A H -0.0315 1.1448 0.1437 0.085 Uiso 1 1 calc R . .
C19 C 0.0709(6) 0.9554(4) 0.1790(3) 0.0522(13) Uani 1 1 d . . .
C20 C 0.0100(7) 0.8778(5) 0.1376(4) 0.0762(19) Uani 1 1 d . . .
H20A H 0.0486 0.8611 0.0992 0.091 Uiso 1 1 calc R . .
C21 C -0.1060(9) 0.8258(6) 0.1526(5) 0.109(3) Uani 1 1 d . . .
H21A H -0.1467 0.7751 0.1238 0.131 Uiso 1 1 calc R . .
C22 C -0.1627(9) 0.8478(6) 0.2098(5) 0.100(3) Uani 1 1 d . . .
H22A H -0.2390 0.8106 0.2206 0.120 Uiso 1 1 calc R . .
C23 C -0.1061(7) 0.9254(6) 0.2512(4) 0.080(2) Uani 1 1 d . . .
H23A H -0.1453 0.9408 0.2896 0.096 Uiso 1 1 calc R . .
C24 C 0.0090(7) 0.9804(5) 0.2358(3) 0.0659(16) Uani 1 1 d . . .
H24A H 0.0449 1.0338 0.2630 0.079 Uiso 1 1 calc R . .

loop_
_atom_site_aniso_label
_atom_site_aniso_U_11
_atom_site_aniso_U_22
_atom_site_aniso_U_33
_atom_site_aniso_U_23
_atom_site_aniso_U_13
_atom_site_aniso_U_12
Ni1 0.0600(4) 0.0507(4) 0.0437(4) 0.0011(3) 0.0037(3) -0.0064(3)
Br1 0.0999(5) 0.1040(6) 0.0557(4) -0.0216(4) 0.0002(4) 0.0387(4)
Br2 0.0936(5) 0.0524(4) 0.0992(6) 0.0027(3) 0.0257(4) 0.0131(3)
P1 0.0452(8) 0.0580(9) 0.0404(7) -0.0012(6) 0.0049(6) -0.0007(6)
N1 0.048(2) 0.052(3) 0.047(2) 0.003(2) 0.003(2) -0.007(2)
N2 0.064(3) 0.051(3) 0.062(3) 0.008(2) -0.005(2) -0.006(2)
C1 0.060(4) 0.069(4) 0.061(4) 0.011(3) 0.002(3) -0.016(3)
C2 0.053(3) 0.044(3) 0.066(4) 0.002(3) -0.006(3) -0.003(3)
C3 0.061(4) 0.063(4) 0.106(6) 0.009(4) -0.005(4) -0.010(3)
C4 0.060(4) 0.063(4) 0.135(7) 0.001(5) -0.033(4) -0.013(3)
C5 0.093(6) 0.073(5) 0.106(6) 0.019(4) -0.046(5) -0.016(4)
C6 0.095(5) 0.073(5) 0.074(5) 0.018(4) -0.031(4) -0.017(4)
C7 0.050(3) 0.083(4) 0.054(4) -0.016(3) 0.012(3) -0.011(3)
C8 0.088(5) 0.137(7) 0.063(5) -0.015(4) 0.012(4) 0.009(5)
C9 0.111(7) 0.180(10) 0.063(5) -0.053(6) 0.025(5) -0.018(7)
C10 0.082(6) 0.122(7) 0.121(8) -0.046(6) 0.045(5) -0.016(5)
C11 0.088(5) 0.090(6) 0.109(7) -0.026(5) 0.037(5) 0.002(4)
C12 0.068(4) 0.069(4) 0.083(5) -0.011(3) 0.024(3) 0.003(3)
C13 0.046(3) 0.061(3) 0.048(3) 0.008(3) 0.006(2) 0.004(3)
C14 0.060(4) 0.104(6) 0.089(5) 0.042(4) 0.017(4) 0.015(4)
C15 0.072(5) 0.113(6) 0.107(6) 0.062(5) 0.019(4) 0.004(4)
C16 0.073(5) 0.083(5) 0.104(6) 0.037(4) 0.005(4) 0.014(4)
C17 0.069(4) 0.082(5) 0.111(6) 0.024(4) 0.020(4) 0.018(4)
C18 0.059(4) 0.079(5) 0.078(4) 0.015(3) 0.020(3) 0.000(3)
C19 0.045(3) 0.057(3) 0.053(3) 0.003(3) 0.004(2) 0.000(2)
C20 0.060(4) 0.078(5) 0.093(5) -0.026(4) 0.018(3) -0.008(3)
C21 0.081(5) 0.089(6) 0.162(9) -0.048(6) 0.036(6) -0.031(4)
C22 0.076(5) 0.079(5) 0.149(8) -0.002(5) 0.034(5) -0.027(4)
C23 0.062(4) 0.104(6) 0.079(5) 0.007(4) 0.028(4) -0.010(4)
C24 0.062(4) 0.081(4) 0.053(4) -0.003(3) 0.008(3) -0.008(3)

loop_
_geom_bond_atom_site_label_1
_geom_bond_atom_site_label_2
_geom_bond_distance
_geom_bond_site_symmetry_2
_geom_bond_publ_flag
Ni1 N2 1.976(5) . ?
Ni1 N1 1.977(4) . ?
Ni1 Br2 2.3611(16) . ?
Ni1 Br1 2.3832(13) . ?
P1 N1 1.615(5) . ?
P1 C13 1.799(6) . ?
P1 C19 1.801(5) . ?
P1 C7 1.822(6) . ?
N1 C1 1.467(7) . ?
N2 C2 1.333(7) . ?
N2 C6 1.356(8) . ?
C1 C2 1.514(8) . ?
C2 C3 1.393(8) . ?
C3 C4 1.391(10) . ?
C4 C5 1.370(11) . ?
C5 C6 1.366(10) . ?
C7 C12 1.381(9) . ?
C7 C8 1.390(9) . ?
C8 C9 1.415(11) . ?
C9 C10 1.382(13) . ?
C10 C11 1.344(12) . ?
C11 C12 1.386(9) . ?
C13 C18 1.383(8) . ?
C13 C14 1.395(8) . ?
C14 C15 1.384(10) . ?
C15 C16 1.354(10) . ?
C16 C17 1.372(10) . ?
C17 C18 1.385(9) . ?
C19 C20 1.391(8) . ?
C19 C24 1.400(8) . ?
C20 C21 1.370(10) . ?
C21 C22 1.372(11) . ?
C22 C23 1.380(11) . ?
C23 C24 1.387(9) . ?
